data_4310792
loop_
_publ_author_name
'Cynthia Brewer'
'Greg Brewer'
'Charles Luckett'
'Gwen S. Marbury'
'Carol Viragh'
'Alicia M. Beatty'
'W. Robert Scheidt'

_publ_section_title
;
 Proton Control of Oxidation and Spin State in a Series of Iron Tripodal
 Imidazole Complexes
;
_journal_name_full 'Inorganic Chemistry'
_journal_page_first 2402
_journal_page_last 2415
_journal_paper_doi 10.1021/ic0351747
_journal_volume 43
_journal_year 2004
_chemical_formula_sum 'C18 H27 Fe N10 O3'
_chemical_formula_weight 487.35
_chemical_name_common '  Fetren(4Im)3, Fe(2)'
_chemical_name_systematic
;
  ?
;
_space_group_IT_number 220
_symmetry_cell_setting cubic
_symmetry_space_group_name_Hall 'I -4bd 2c 3'
_symmetry_space_group_name_H-M 'I -4 3 d'
_atom_sites_solution_hydrogens difmap
_atom_sites_solution_primary direct
_atom_sites_solution_secondary difmap
_audit_creation_method SHELXL-97
_cell_angle_alpha 90.00
_cell_angle_beta 90.00
_cell_angle_gamma 90.00
_cell_formula_units_Z 16
_cell_length_a 20.2707(5)
_cell_length_b 20.2707(5)
_cell_length_c 20.2707(5)
_cell_measurement_reflns_used 8151
_cell_measurement_temperature 100(2)
_cell_measurement_theta_max 28.23
_cell_measurement_theta_min 2.46
_cell_volume 8329.3(4)
_computing_cell_refinement 'Bruker SMART'
_computing_data_collection 'Bruker SMART'
_computing_data_reduction 'Bruker SHELXTL'
_computing_molecular_graphics 'Bruker SHELXTL'
_computing_publication_material 'Bruker SHELXTL'
_computing_structure_refinement 'SHELXL-97 (Sheldrick, 1997)'
_computing_structure_solution 'SHELXS-97 (Sheldrick, 1990)'
_diffrn_ambient_temperature 100(2)
_diffrn_measured_fraction_theta_full 0.999
_diffrn_measured_fraction_theta_max 0.999
_diffrn_measurement_device_type 'CCD area detector'
_diffrn_measurement_method 'phi and omega scans'
_diffrn_radiation_monochromator graphite
_diffrn_radiation_source 'fine-focus sealed tube'
_diffrn_radiation_type MoK\a
_diffrn_radiation_wavelength 0.71073
_diffrn_reflns_av_R_equivalents 0.0242
_diffrn_reflns_av_sigmaI/netI 0.0110
_diffrn_reflns_limit_h_max 26
_diffrn_reflns_limit_h_min -27
_diffrn_reflns_limit_k_max 26
_diffrn_reflns_limit_k_min -27
_diffrn_reflns_limit_l_max 27
_diffrn_reflns_limit_l_min -27
_diffrn_reflns_number 42220
_diffrn_reflns_theta_full 28.27
_diffrn_reflns_theta_max 28.27
_diffrn_reflns_theta_min 2.46
_exptl_absorpt_coefficient_mu 0.770
_exptl_absorpt_correction_T_max 1.0000
_exptl_absorpt_correction_T_min 0.9248
_exptl_absorpt_correction_type multi-scan
_exptl_absorpt_process_details SADABS
_exptl_crystal_colour blue
_exptl_crystal_density_diffrn 1.555
_exptl_crystal_density_method 'not measured'
_exptl_crystal_description prism
_exptl_crystal_F_000 4080
_exptl_crystal_size_max 0.4
_exptl_crystal_size_mid 0.3
_exptl_crystal_size_min 0.3
_refine_diff_density_max 0.347
_refine_diff_density_min -0.186
_refine_diff_density_rms 0.049
_refine_ls_abs_structure_details 'Flack H D (1983), Acta Cryst. A39, 876-881'
_refine_ls_abs_structure_Flack -0.01(2)
_refine_ls_extinction_method none
_refine_ls_goodness_of_fit_ref 1.074
_refine_ls_hydrogen_treatment riding
_refine_ls_matrix_type full
_refine_ls_number_parameters 115
_refine_ls_number_reflns 1730
_refine_ls_number_restraints 0
_refine_ls_restrained_S_all 1.074
_refine_ls_R_factor_all 0.0363
_refine_ls_R_factor_gt 0.0341
_refine_ls_shift/su_max 0.000
_refine_ls_shift/su_mean 0.000
_refine_ls_structure_factor_coef Fsqd
_refine_ls_weighting_details 'calc w=1/[\s^2^(Fo^2^)+(0.0649P)^2^+3.2445P] where P=(Fo^2^+2Fc^2^)/3'
_refine_ls_weighting_scheme calc
_refine_ls_wR_factor_gt 0.0959
_refine_ls_wR_factor_ref 0.0994
_reflns_number_gt 1641
_reflns_number_total 1730
_reflns_threshold_expression >2sigma(I)
_cod_data_source_file ic0351747si20031002_050150_1.cif
_cod_data_source_block wrs0303m_Fe(2)
_cod_depositor_comments
;
The following automatic conversions were performed:
'_symmetry_cell_setting' value 'Cubic' changed to 'cubic' according to
'/home/saulius/struct/CIF-dictionaries/cif_core.dic' dictionary named
'cif_core.dic' version 2.4.1 from 2010-06-29.

Automatic conversion script
Id: cif_fix_enum 1527 2010-12-29 10:47:43Z saulius 
;
_cod_database_code 4310792

loop_
_symmetry_equiv_pos_as_xyz
'x, y, z'
'-x+1/2, -y, z+1/2'
'-x, y+1/2, -z+1/2'
'x+1/2, -y+1/2, -z'
'z, x, y'
'z+1/2, -x+1/2, -y'
'-z+1/2, -x, y+1/2'
'-z, x+1/2, -y+1/2'
'y, z, x'
'-y, z+1/2, -x+1/2'
'y+1/2, -z+1/2, -x'
'-y+1/2, -z, x+1/2'
'y+1/4, x+1/4, z+1/4'
'-y+1/4, -x+3/4, z+3/4'
'y+3/4, -x+1/4, -z+3/4'
'-y+3/4, x+3/4, -z+1/4'
'x+1/4, z+1/4, y+1/4'
'-x+3/4, z+3/4, -y+1/4'
'-x+1/4, -z+3/4, y+3/4'
'x+3/4, -z+1/4, -y+3/4'
'z+1/4, y+1/4, x+1/4'
'z+3/4, -y+1/4, -x+3/4'
'-z+3/4, y+3/4, -x+1/4'
'-z+1/4, -y+3/4, x+3/4'
'x+1/2, y+1/2, z+1/2'
'-x+1, -y+1/2, z+1'
'-x+1/2, y+1, -z+1'
'x+1, -y+1, -z+1/2'
'z+1/2, x+1/2, y+1/2'
'z+1, -x+1, -y+1/2'
'-z+1, -x+1/2, y+1'
'-z+1/2, x+1, -y+1'
'y+1/2, z+1/2, x+1/2'
'-y+1/2, z+1, -x+1'
'y+1, -z+1, -x+1/2'
'-y+1, -z+1/2, x+1'
'y+3/4, x+3/4, z+3/4'
'-y+3/4, -x+5/4, z+5/4'
'y+5/4, -x+3/4, -z+5/4'
'-y+5/4, x+5/4, -z+3/4'
'x+3/4, z+3/4, y+3/4'
'-x+5/4, z+5/4, -y+3/4'
'-x+3/4, -z+5/4, y+5/4'
'x+5/4, -z+3/4, -y+5/4'
'z+3/4, y+3/4, x+3/4'
'z+5/4, -y+3/4, -x+5/4'
'-z+5/4, y+5/4, -x+3/4'
'-z+3/4, -y+5/4, x+5/4'

loop_
_atom_site_label
_atom_site_type_symbol
_atom_site_fract_x
_atom_site_fract_y
_atom_site_fract_z
_atom_site_U_iso_or_equiv
_atom_site_adp_type
_atom_site_occupancy
_atom_site_symmetry_multiplicity
_atom_site_calc_flag
_atom_site_refinement_flags
_atom_site_disorder_assembly
_atom_site_disorder_group
Fe1 Fe -0.095508(13) -0.404492(13) -0.595508(13) 0.04079(15) Uani 1 3 d S . .
N1 N -0.18826(9) -0.31174(9) -0.68826(9) 0.0401(6) Uani 1 3 d S . .
C1 C -0.15742(10) -0.25031(10) -0.67004(10) 0.0420(4) Uani 1 1 d . . .
H1A H -0.1562 -0.2206 -0.7088 0.042(6) Uiso 1 1 d R . .
H1B H -0.1800 -0.2328 -0.6340 0.045(6) Uiso 1 1 d R . .
O1W O -0.03038(18) -0.4535(2) -0.27167(19) 0.0763(10) Uani 0.63 1 d P A 1
O1WA O -0.1085(6) -0.4427(3) -0.2584(4) 0.108(3) Uani 0.37 1 d P . 2
N2 N -0.08836(8) -0.30696(9) -0.58827(8) 0.0411(3) Uani 1 1 d . . .
C2 C -0.08719(10) -0.26096(10) -0.64409(10) 0.0424(4) Uani 1 1 d . . .
H2A H -0.0725 -0.2223 -0.6318 0.038(6) Uiso 1 1 d R . .
H2B H -0.0631 -0.2744 -0.6740 0.061(8) Uiso 1 1 d R . .
N3 N -0.09213(10) -0.39670(9) -0.50026(9) 0.0478(4) Uani 1 1 d . . .
C3 C -0.08397(10) -0.28477(11) -0.52901(10) 0.0452(4) Uani 1 1 d . . .
H3 H -0.0817 -0.2375 -0.5236 0.065(8) Uiso 1 1 d R . .
N4 N -0.08778(12) -0.39857(16) -0.38930(11) 0.0659(6) Uani 1 1 d . . .
C4 C -0.08549(11) -0.33283(12) -0.47763(10) 0.0486(5) Uani 1 1 d . . .
C5 C -0.09340(13) -0.43429(14) -0.44577(13) 0.0581(6) Uani 1 1 d . . .
H5 H -0.0972 -0.4811 -0.4459 0.069(9) Uiso 1 1 d R . .
C6 C -0.08373(13) -0.33492(17) -0.40942(11) 0.0594(6) Uani 1 1 d . . .
H6 H -0.0806 -0.3028 -0.3766 0.063(8) Uiso 1 1 d R . .

loop_
_atom_site_aniso_label
_atom_site_aniso_U_11
_atom_site_aniso_U_22
_atom_site_aniso_U_33
_atom_site_aniso_U_23
_atom_site_aniso_U_13
_atom_site_aniso_U_12
Fe1 0.04079(15) 0.04079(15) 0.04079(15) 0.00555(10) -0.00555(10) 0.00555(10)
N1 0.0401(6) 0.0401(6) 0.0401(6) 0.0003(7) -0.0003(7) 0.0003(7)
C1 0.0460(10) 0.0392(9) 0.0407(9) 0.0051(7) -0.0023(8) 0.0012(8)
O1W 0.0686(19) 0.095(3) 0.065(2) 0.0212(17) -0.0141(16) -0.0056(17)
O1WA 0.161(9) 0.074(4) 0.088(5) -0.013(4) -0.029(5) 0.030(5)
N2 0.0404(8) 0.0434(8) 0.0396(8) 0.0057(6) -0.0045(7) 0.0001(6)
C2 0.0451(10) 0.0424(9) 0.0398(9) 0.0043(7) -0.0027(8) -0.0031(8)
N3 0.0492(9) 0.0501(9) 0.0441(9) 0.0117(7) -0.0080(7) 0.0048(8)
C3 0.0457(10) 0.0487(10) 0.0412(9) 0.0021(8) -0.0045(8) -0.0044(8)
N4 0.0592(12) 0.0917(18) 0.0468(10) 0.0239(10) -0.0090(9) 0.0115(12)
C4 0.0496(11) 0.0560(12) 0.0403(9) 0.0041(8) -0.0061(8) -0.0002(9)
C5 0.0534(13) 0.0647(14) 0.0561(13) 0.0221(11) -0.0067(10) 0.0110(11)
C6 0.0569(12) 0.0802(18) 0.0412(10) 0.0073(11) -0.0117(9) 0.0019(12)

loop_
_atom_type_symbol
_atom_type_description
_atom_type_scat_dispersion_real
_atom_type_scat_dispersion_imag
_atom_type_scat_source
C C 0.0033 0.0016 'International Tables Vol C Tables 4.2.6.8 and 6.1.1.4'
H H 0.0000 0.0000 'International Tables Vol C Tables 4.2.6.8 and 6.1.1.4'
N N 0.0061 0.0033 'International Tables Vol C Tables 4.2.6.8 and 6.1.1.4'
O O 0.0106 0.0060 'International Tables Vol C Tables 4.2.6.8 and 6.1.1.4'
Fe Fe 0.3463 0.8444 'International Tables Vol C Tables 4.2.6.8 and 6.1.1.4'

loop_
_geom_angle_atom_site_label_1
_geom_angle_atom_site_label_2
_geom_angle_atom_site_label_3
_geom_angle
_geom_angle_site_symmetry_1
_geom_angle_site_symmetry_3
_geom_angle_publ_flag
N3 Fe1 N3 92.80(8) 12_444 . ?
N3 Fe1 N3 92.80(8) 12_444 6_544 ?
N3 Fe1 N3 92.80(8) . 6_544 ?
N3 Fe1 N2 173.72(8) 12_444 . ?
N3 Fe1 N2 80.96(7) . . ?
N3 Fe1 N2 88.20(7) 6_544 . ?
N3 Fe1 N2 80.96(7) 12_444 12_444 ?
N3 Fe1 N2 88.20(7) . 12_444 ?
N3 Fe1 N2 173.72(8) 6_544 12_444 ?
N2 Fe1 N2 98.08(6) . 12_444 ?
N3 Fe1 N2 88.20(7) 12_444 6_544 ?
N3 Fe1 N2 173.72(8) . 6_544 ?
N3 Fe1 N2 80.96(7) 6_544 6_544 ?
N2 Fe1 N2 98.08(6) . 6_544 ?
N2 Fe1 N2 98.08(6) 12_444 6_544 ?
C1 N1 C1 119.00(5) . 6_544 ?
C1 N1 C1 119.00(5) . 12_444 ?
C1 N1 C1 119.00(5) 6_544 12_444 ?
N1 C1 C2 111.65(19) . . ?
O1WA O1WA O1WA 82.0(5) 18_444 43_434 ?
C3 N2 C2 119.82(19) . . ?
C3 N2 Fe1 114.96(15) . . ?
C2 N2 Fe1 125.22(14) . . ?
N2 C2 C1 109.84(16) . . ?
C5 N3 C4 105.1(2) . . ?
C5 N3 Fe1 140.61(19) . . ?
C4 N3 Fe1 114.27(13) . . ?
N2 C3 C4 116.2(2) . . ?
C6 N4 C5 104.99(19) . . ?
N3 C4 C6 107.8(2) . . ?
N3 C4 C3 113.58(18) . . ?
C6 C4 C3 138.6(2) . . ?
N3 C5 N4 112.9(2) . . ?
N4 C6 C4 109.2(3) . . ?

loop_
_geom_bond_atom_site_label_1
_geom_bond_atom_site_label_2
_geom_bond_distance
_geom_bond_site_symmetry_2
_geom_bond_publ_flag
Fe1 N3 1.9384(18) 12_444 ?
Fe1 N3 1.9384(18) . ?
Fe1 N3 1.9384(18) 6_544 ?
Fe1 N2 1.9877(18) . ?
Fe1 N2 1.9877(18) 12_444 ?
Fe1 N2 1.9877(18) 6_544 ?
N1 C1 1.442(2) . ?
N1 C1 1.442(2) 6_544 ?
N1 C1 1.442(2) 12_444 ?
C1 C2 1.533(3) . ?
O1WA O1WA 1.789(14) 18_444 ?
O1WA O1WA 1.789(14) 43_434 ?
N2 C3 1.286(3) . ?
N2 C2 1.466(2) . ?
N3 C5 1.342(3) . ?
N3 C4 1.380(3) . ?
C3 C4 1.427(3) . ?
N4 C6 1.356(4) . ?
N4 C5 1.359(4) . ?
C4 C6 1.384(3) . ?
